data_4122260
loop_
_publ_author_name
'Fang, Hongyun'
'Cong, Hailin'
'Suzuki, Mitsuaki'
'Bao, Lipiao'
'Yu, Bing'
'Xie, Yunpeng'
'Mizorogi, Naomi'
'Olmstead, Marilyn M.'
'Balch, Alan L.'
'Nagase, Shigeru'
'Akasaka, Takeshi'
'Lu, Xing'

_publ_section_title
;
 Regioselective Benzyl Radical Addition to an Open-Shell Cluster
 Metallofullerene. Crystallographic Studies of Cocrystallized Sc3C2@Ih-C80
 and Its Singly Bonded Derivative.
;
_journal_issue 29
_journal_name_full 'Journal of the American Chemical Society'
_journal_page_first 10534
_journal_page_last 10540
_journal_paper_doi 10.1021/ja505858y
_journal_volume 136
_journal_year 2014
_chemical_formula_moiety 'C82 Sc3, C36 H44 N4 Ni, 1.5(C6 H6), C S2'
_chemical_formula_sum 'C128 H53 N4 Ni S2 Sc3'
_chemical_formula_weight 1904.45
_chemical_name_common Sc3C2@Ih(7)-C80/Ni(OEP)/1.5(benzene)/1.0(CS2)
_chemical_name_systematic
;
 ?
;
_space_group_crystal_system monoclinic
_space_group_IT_number 12
_space_group_name_Hall '-C 2y'
_space_group_name_H-M_alt 'C 1 2/m 1'
_symmetry_space_group_name_Hall '-C 2y'
_symmetry_space_group_name_H-M 'C 1 2/m 1'
_atom_sites_solution_hydrogens geom
_atom_sites_solution_primary direct
_atom_sites_solution_secondary difmap
_audit_creation_method SHELXL-2014
_cell_angle_alpha 90
_cell_angle_beta 106.517(6)
_cell_angle_gamma 90
_cell_formula_units_Z 4
_cell_length_a 26.788(3)
_cell_length_b 16.9531(19)
_cell_length_c 17.6337(17)
_cell_measurement_reflns_used 4834
_cell_measurement_temperature 90(2)
_cell_measurement_theta_max 24.91
_cell_measurement_theta_min 2.25
_cell_volume 7677.7(14)
_computing_cell_refinement 'Bruker SAINT'
_computing_data_collection 'Bruker APEX2'
_computing_data_reduction 'Bruker SAINT'
_computing_molecular_graphics 'Bruker SHELXTL'
_computing_publication_material 'SHELXL-2014 (Sheldrick, 2014)'
_computing_structure_refinement 'SHELXL-2014 (Sheldrick, 2014)'
_computing_structure_solution 'SHELXS-97 (Sheldrick, 2008)'
_diffrn_ambient_temperature 90(2)
_diffrn_detector_area_resol_mean 8.333
_diffrn_measured_fraction_theta_full 0.975
_diffrn_measured_fraction_theta_max 0.996
_diffrn_measurement_device_type 'Bruker APEX-II CCD'
_diffrn_measurement_method '\f and \w scans'
_diffrn_radiation_type MoK\a
_diffrn_radiation_wavelength 0.71073
_diffrn_reflns_av_R_equivalents 0.0390
_diffrn_reflns_av_unetI/netI 0.0511
_diffrn_reflns_Laue_measured_fraction_full 0.975
_diffrn_reflns_Laue_measured_fraction_max 0.996
_diffrn_reflns_limit_h_max 31
_diffrn_reflns_limit_h_min -29
_diffrn_reflns_limit_k_max 20
_diffrn_reflns_limit_k_min -19
_diffrn_reflns_limit_l_max 19
_diffrn_reflns_limit_l_min -20
_diffrn_reflns_number 17689
_diffrn_reflns_point_group_measured_fraction_full 0.975
_diffrn_reflns_point_group_measured_fraction_max 0.996
_diffrn_reflns_theta_full 25.242
_diffrn_reflns_theta_max 25.026
_diffrn_reflns_theta_min 1.204
_diffrn_source 'fine-focus sealed tube'
_exptl_absorpt_coefficient_mu 0.620
_exptl_absorpt_correction_T_max 1.0000
_exptl_absorpt_correction_T_min 0.8168
_exptl_absorpt_correction_type multi-scan
_exptl_absorpt_process_details SADABS-2008/1
_exptl_crystal_colour block
_exptl_crystal_density_diffrn 1.648
_exptl_crystal_description black
_exptl_crystal_F_000 3888
_exptl_crystal_size_max 0.350
_exptl_crystal_size_mid 0.230
_exptl_crystal_size_min 0.130
_refine_diff_density_max 0.927
_refine_diff_density_min -1.054
_refine_diff_density_rms 0.084
_refine_ls_extinction_method none
_refine_ls_goodness_of_fit_ref 1.060
_refine_ls_hydrogen_treatment constr
_refine_ls_matrix_type full
_refine_ls_number_parameters 1025
_refine_ls_number_reflns 7007
_refine_ls_number_restraints 4130
_refine_ls_restrained_S_all 1.069
_refine_ls_R_factor_all 0.1133
_refine_ls_R_factor_gt 0.0813
_refine_ls_shift/su_max 0.001
_refine_ls_shift/su_mean 0.000
_refine_ls_structure_factor_coef Fsqd
_refine_ls_weighting_details 'w=1/[\s^2^(Fo^2^)+(0.1222P)^2^+38.1333P] where P=(Fo^2^+2Fc^2^)/3'
_refine_ls_weighting_scheme calc
_refine_ls_wR_factor_gt 0.2206
_refine_ls_wR_factor_ref 0.2501
_reflns_Friedel_coverage 0.000
_reflns_number_gt 4842
_reflns_number_total 7007
_reflns_threshold_expression 'I > 2\s(I)'
_cod_data_source_file ja505858y_si_002.cif
_cod_data_source_block sc3c2_e
_cod_depositor_comments 'Adding full bibliography for 4122259--4122260.cif.'
_cod_database_code 4122260
_shelx_space_group_comment
;
The symmetry employed for this shelxl refinement is uniquely defined
by the following loop, which should always be used as a source of
symmetry information in preference to the above space-group names.
They are only intended as comments.
;
_shelx_estimated_absorpt_t_min 0.812
_shelx_estimated_absorpt_t_max 0.924
_shelxl_version_number 2014-3

loop_
_space_group_symop_operation_xyz
'x, y, z'
'-x, y, -z'
'x+1/2, y+1/2, z'
'-x+1/2, y+1/2, -z'
'-x, -y, -z'
'x, -y, z'
'-x+1/2, -y+1/2, -z'
'x+1/2, -y+1/2, z'

loop_
_atom_site_label
_atom_site_type_symbol
_atom_site_fract_x
_atom_site_fract_y
_atom_site_fract_z
_atom_site_U_iso_or_equiv
_atom_site_adp_type
_atom_site_occupancy
_atom_site_site_symmetry_order
_atom_site_calc_flag
_atom_site_refinement_flags_posn
_atom_site_refinement_flags_adp
_atom_site_refinement_flags_occupancy
_atom_site_disorder_assembly
_atom_site_disorder_group
Sc1 Sc 0.22447(10) 0.4292(2) 0.33460(16) 0.0503(7) Uani 0.41 1 d . . P A 1
Sc2 Sc 0.26996(8) 0.55227(15) 0.21664(11) 0.0557(6) Uani 0.5 1 d . . P . .
Sc3 Sc 0.34827(8) 0.52588(15) 0.44418(11) 0.0679(11) Uani 0.5 1 d . . P . .
Sc4 Sc 0.2213(6) 0.4702(10) 0.3653(12) 0.071(5) Uani 0.09 1 d . . P A 2
C81 C 0.2903(3) 0.4852(7) 0.3343(4) 0.027(4) Uani 0.5 1 d . . P A .
C82 C 0.3286(4) 0.5263(7) 0.3255(6) 0.062(5) Uani 0.5 1 d . . P A .
C1 C 0.2247(7) 0.2853(13) 0.3403(11) 0.066(4) Uani 0.5 1 d D U P A -1
C2 C 0.2749(5) 0.2624(7) 0.3343(8) 0.068(3) Uani 0.5 1 d D U P A -1
C3 C 0.2813(7) 0.2708(15) 0.2576(10) 0.067(4) Uani 0.5 1 d D U P A -1
C4 C 0.2306(5) 0.3023(7) 0.2097(7) 0.067(3) Uani 0.5 1 d D U P A -1
C5 C 0.1966(7) 0.3059(12) 0.2594(10) 0.068(4) Uani 0.5 1 d D U P A -1
C6 C 0.1575(7) 0.3684(11) 0.2475(9) 0.063(4) Uani 0.5 1 d D U P A -1
C7 C 0.1451(5) 0.3969(9) 0.3161(8) 0.066(4) Uani 0.5 1 d D U P A -1
C8 C 0.1738(6) 0.3763(10) 0.3964(9) 0.072(4) Uani 0.5 1 d D U P A -1
C9 C 0.2139(5) 0.3188(8) 0.4068(8) 0.063(3) Uani 0.5 1 d D U P A -1
C10 C 0.2602(7) 0.3307(16) 0.4717(13) 0.078(5) Uani 0.5 1 d D U P A -1
C11 C 0.3115(4) 0.3047(7) 0.4705(7) 0.064(3) Uani 0.5 1 d D U P A -1
C12 C 0.3198(6) 0.2683(16) 0.4018(11) 0.070(5) Uani 0.5 1 d D U P A -1
C13 C 0.3677(6) 0.2885(9) 0.3867(10) 0.055(4) Uani 0.5 1 d D U P A -1
C14 C 0.3705(7) 0.3007(13) 0.3061(11) 0.068(5) Uani 0.5 1 d D U P A -1
C15 C 0.3260(6) 0.2943(8) 0.2409(8) 0.075(4) Uani 0.5 1 d D U P A -1
C16 C 0.3218(7) 0.3446(13) 0.1727(12) 0.060(4) Uani 0.5 1 d D U P A -1
C17 C 0.2735(6) 0.3759(9) 0.1266(8) 0.062(3) Uani 0.5 1 d D U P A -1
C18 C 0.2274(8) 0.3497(17) 0.1424(18) 0.065(5) Uani 0.5 1 d D U P A -1
C19 C 0.1902(6) 0.4128(10) 0.1318(7) 0.065(4) Uani 0.5 1 d D U P A -1
C20 C 0.1579(4) 0.4193(8) 0.1844(6) 0.060(3) Uani 0.5 1 d D U P A -1
C22 C 0.1370(4) 0.5341(8) 0.2571(6) 0.070(4) Uani 0.5 1 d D U P A -1
C23 C 0.1376(4) 0.4803(9) 0.3205(6) 0.071(4) Uani 0.5 1 d D U P A -1
C24 C 0.1606(4) 0.5111(13) 0.4012(6) 0.070(4) Uani 0.5 1 d D U P A -1
C25 C 0.1839(6) 0.4456(10) 0.4484(8) 0.068(4) Uani 0.5 1 d D U P A -1
C26 C 0.2295(6) 0.4548(11) 0.5110(10) 0.077(4) Uani 0.5 1 d D U P A -1
C27 C 0.2690(5) 0.3934(11) 0.5267(7) 0.076(4) Uani 0.5 1 d D U P A -1
C28 C 0.3247(6) 0.4109(11) 0.5577(9) 0.074(4) Uani 0.5 1 d D U P A -1
C29 C 0.3506(7) 0.3538(15) 0.5198(16) 0.061(5) Uani 0.5 1 d D U P A -1
C30 C 0.3997(5) 0.3734(8) 0.5043(7) 0.066(3) Uani 0.5 1 d D U P A -1
C31 C 0.4066(7) 0.3399(10) 0.4338(8) 0.065(4) Uani 0.5 1 d D U P A -1
C32 C 0.4318(6) 0.3823(9) 0.3833(11) 0.059(4) Uani 0.5 1 d D U P A -1
C33 C 0.4093(6) 0.3578(10) 0.3050(10) 0.069(4) Uani 0.5 1 d D U P A -1
C34 C 0.4043(7) 0.4142(11) 0.2419(10) 0.067(5) Uani 0.5 1 d D U P A -1
C35 C 0.3624(5) 0.4023(8) 0.1766(7) 0.066(3) Uani 0.5 1 d D U P A -1
C36 C 0.3372(6) 0.4710(9) 0.1300(9) 0.063(4) Uani 0.5 1 d D U P A -1
C37 C 0.2831(5) 0.4516(8) 0.0995(6) 0.055(3) Uani 0.5 1 d D U P A -1
C38 C 0.2436(4) 0.5140(10) 0.0851(5) 0.073(4) Uani 0.5 1 d D U P A -1
C39 C 0.1986(3) 0.4897(12) 0.1038(4) 0.059(4) Uani 0.5 1 d D U P A -1
C40 C 0.1706(5) 0.5455(8) 0.1404(7) 0.055(3) Uani 0.5 1 d D U P A -1
C41 C 0.1882(5) 0.6249(8) 0.1614(8) 0.068(4) Uani 0.5 1 d D U P A -1
C42 C 0.1798(6) 0.6587(11) 0.2308(8) 0.068(4) Uani 0.5 1 d D U P A -1
C43 C 0.1533(6) 0.6136(10) 0.2785(11) 0.065(4) Uani 0.5 1 d D U P A -1
C44 C 0.1763(6) 0.6427(9) 0.3574(10) 0.075(4) Uani 0.5 1 d D U P A -1
C45 C 0.1820(7) 0.5879(11) 0.4224(10) 0.079(5) Uani 0.5 1 d D U P A -1
C46 C 0.2246(6) 0.5993(9) 0.4878(8) 0.074(4) Uani 0.5 1 d D U P A -1
C47 C 0.2497(6) 0.5295(9) 0.5336(9) 0.075(4) Uani 0.5 1 d D U P A -1
C48 C 0.3035(5) 0.5499(10) 0.5629(7) 0.071(4) Uani 0.5 1 d D U P A -1
C49 C 0.3431(5) 0.4874(13) 0.5761(6) 0.091(4) Uani 0.5 1 d D U P A -1
C50 C 0.3926(4) 0.5079(15) 0.5679(5) 0.072(3) Uani 0.5 1 d D U P A -1
C51 C 0.4202(5) 0.4523(8) 0.5298(8) 0.068(4) Uani 0.5 1 d D U P A -1
C53 C 0.4484(4) 0.4614(8) 0.4068(7) 0.070(3) Uani 0.5 1 d D U P A -1
C54 C 0.4475(3) 0.5137(11) 0.3428(6) 0.066(4) Uani 0.5 1 d D U P A -1
C55 C 0.4267(3) 0.4901(13) 0.2632(6) 0.058(3) Uani 0.5 1 d D U P A -1
C56 C 0.4012(6) 0.5547(10) 0.2151(8) 0.058(4) Uani 0.5 1 d D U P A -1
C57 C 0.3566(6) 0.5466(11) 0.1515(10) 0.072(4) Uani 0.5 1 d D U P A -1
C58 C 0.3165(5) 0.6067(10) 0.1351(8) 0.073(3) Uani 0.5 1 d D U P A -1
C59 C 0.2609(6) 0.5927(11) 0.0979(8) 0.069(4) Uani 0.5 1 d D U P A -1
C60 C 0.2352(9) 0.6450(18) 0.1405(19) 0.069(5) Uani 0.5 1 d D U P A -1
C61 C 0.2743(5) 0.6953(7) 0.1909(7) 0.060(3) Uani 0.5 1 d D U P A -1
C62 C 0.2666(6) 0.7235(17) 0.2628(10) 0.068(5) Uani 0.5 1 d D U P A -1
C63 C 0.2185(5) 0.7103(10) 0.2791(11) 0.055(4) Uani 0.5 1 d D U P A -1
C64 C 0.2148(7) 0.7010(14) 0.3593(11) 0.073(5) Uani 0.5 1 d D U P A -1
C65 C 0.2603(6) 0.7057(9) 0.4236(9) 0.080(4) Uani 0.5 1 d D U P A -1
C66 C 0.2648(8) 0.6556(15) 0.4918(14) 0.077(5) Uani 0.5 1 d D U P A -1
C67 C 0.3134(7) 0.6264(11) 0.5368(9) 0.078(4) Uani 0.5 1 d D U P A -1
C68 C 0.3614(9) 0.6466(19) 0.5227(19) 0.081(6) Uani 0.5 1 d D U P A -1
C69 C 0.4003(6) 0.5850(13) 0.5383(9) 0.081(4) Uani 0.5 1 d D U P A -1
C70 C 0.4308(4) 0.5788(8) 0.4826(7) 0.065(3) Uani 0.5 1 d D U P A -1
C71 C 0.4261(7) 0.6269(12) 0.4153(9) 0.065(4) Uani 0.5 1 d D U P A -1
C72 C 0.4365(5) 0.5960(9) 0.3476(9) 0.062(4) Uani 0.5 1 d D U P A -1
C73 C 0.4088(7) 0.6199(10) 0.2692(10) 0.072(5) Uani 0.5 1 d D U P A -1
C74 C 0.3705(5) 0.6779(8) 0.2595(9) 0.063(3) Uani 0.5 1 d D U P A -1
C75 C 0.3251(7) 0.6675(17) 0.1920(14) 0.073(5) Uani 0.5 1 d D U P A -1
C76 C 0.3613(7) 0.7157(14) 0.3242(14) 0.067(5) Uani 0.5 1 d D U P A -1
C77 C 0.3109(5) 0.7374(7) 0.3283(9) 0.070(3) Uani 0.5 1 d D U P A -1
C78 C 0.3060(7) 0.7233(14) 0.4062(10) 0.072(5) Uani 0.5 1 d D U P A -1
C79 C 0.3568(5) 0.6961(7) 0.4565(7) 0.071(3) Uani 0.5 1 d D U P A -1
C80 C 0.3883(8) 0.6906(12) 0.4043(12) 0.070(5) Uani 0.5 1 d D U P A -1
C21 C 0.1452(3) 0.5000 0.1882(4) 0.065(3) Uani 1 2 d DS T P . .
C52 C 0.4419(3) 0.5000 0.4773(5) 0.074(3) Uani 1 2 d DS T P A .
Ni1 Ni 0.04780(3) 0.5000 0.08754(4) 0.0528(4) Uani 1 2 d S T P . .
N1 N 0.06827(15) 0.4181(4) 0.0236(2) 0.0540(14) Uani 1 1 d . . . . .
N2 N 0.03003(15) 0.4177(4) 0.1543(2) 0.0616(16) Uani 1 1 d . . . . .
C83 C 0.0979(2) 0.5000 -0.0685(4) 0.048(2) Uani 1 2 d S T P . .
H83 H 0.1116 0.5000 -0.1126 0.057 Uiso 1 2 calc R U P . .
C84 C 0.08878(17) 0.4288(4) -0.0392(2) 0.0479(14) Uani 1 1 d . . . . .
C85 C 0.1012(2) 0.3540(4) -0.0684(3) 0.0533(15) Uani 1 1 d . . . . .
C86 C 0.0878(2) 0.2978(4) -0.0245(3) 0.0603(18) Uani 1 1 d . . . . .
C87 C 0.0673(2) 0.3375(5) 0.0329(3) 0.0620(19) Uani 1 1 d . . . . .
C88 C 0.0504(2) 0.2999(4) 0.0900(3) 0.0623(18) Uani 1 1 d . . . . .
H88 H 0.0504 0.2439 0.0901 0.075 Uiso 1 1 calc R U . . .
C89 C 0.0334(2) 0.3376(5) 0.1466(3) 0.065(2) Uani 1 1 d . . . . .
C90 C 0.0187(2) 0.2962(4) 0.2095(3) 0.0602(15) Uani 1 1 d . U . . .
C91 C 0.0052(2) 0.3535(5) 0.2539(3) 0.068(2) Uani 1 1 d . . . . .
C92 C 0.01244(18) 0.4283(5) 0.2203(3) 0.0626(19) Uani 1 1 d . . . . .
C93 C 0.0041(3) 0.5000 0.2501(4) 0.063(3) Uani 1 2 d S T P . .
H93 H -0.0085 0.5000 0.2953 0.075 Uiso 1 2 calc R U P . .
C94 C 0.1264(2) 0.3458(4) -0.1345(3) 0.0541(15) Uani 1 1 d . . . . .
H94A H 0.1107 0.3844 -0.1767 0.065 Uiso 1 1 calc R U . . .
H94B H 0.1197 0.2923 -0.1575 0.065 Uiso 1 1 calc R U . . .
C95 C 0.18537(19) 0.3597(4) -0.1050(3) 0.0505(13) Uani 1 1 d . . . . .
H95A H 0.2014 0.3191 -0.0662 0.076 Uiso 1 1 calc R U . . .
H95B H 0.1922 0.4119 -0.0802 0.076 Uiso 1 1 calc R U . . .
H95C H 0.2002 0.3571 -0.1498 0.076 Uiso 1 1 calc R U . . .
C96 C 0.0944(3) 0.2101(5) -0.0288(3) 0.083(3) Uani 1 1 d . . . . .
H96A H 0.0942 0.1958 -0.0833 0.099 Uiso 1 1 calc R U . . .
H96B H 0.0643 0.1837 -0.0174 0.099 Uiso 1 1 calc R U . . .
C97 C 0.1441(3) 0.1802(4) 0.0283(4) 0.082(2) Uani 1 1 d . . . . .
H97A H 0.1445 0.1940 0.0825 0.123 Uiso 1 1 calc R U . . .
H97B H 0.1740 0.2044 0.0160 0.123 Uiso 1 1 calc R U . . .
H97C H 0.1459 0.1227 0.0236 0.123 Uiso 1 1 calc R U . . .
C98 C 0.0205(3) 0.2085(5) 0.2200(4) 0.0774(19) Uani 1 1 d . U . . .
H98A H 0.0062 0.1834 0.1676 0.093 Uiso 1 1 calc R U . . .
H98B H -0.0022 0.1936 0.2533 0.093 Uiso 1 1 calc R U . . .
C99 C 0.0755(3) 0.1759(5) 0.2581(4) 0.090(2) Uani 1 1 d . U . . .
H99A H 0.0904 0.2012 0.3095 0.135 Uiso 1 1 calc R U . . .
H99B H 0.0976 0.1868 0.2236 0.135 Uiso 1 1 calc R U . . .
H99C H 0.0735 0.1188 0.2655 0.135 Uiso 1 1 calc R U . . .
C100 C -0.0114(2) 0.3418(5) 0.3285(3) 0.079(2) Uani 1 1 d . . . . .
H10A H -0.0320 0.2926 0.3236 0.095 Uiso 1 1 calc R U . . .
H10B H -0.0340 0.3862 0.3343 0.095 Uiso 1 1 calc R U . . .
C101 C 0.0351(3) 0.3369(5) 0.4020(3) 0.081(2) Uani 1 1 d . U . . .
H10C H 0.0548 0.3863 0.4083 0.122 Uiso 1 1 calc R U . . .
H10D H 0.0576 0.2929 0.3965 0.122 Uiso 1 1 calc R U . . .
H10E H 0.0227 0.3282 0.4486 0.122 Uiso 1 1 calc R U . . .
C103 C 0.4004(3) 0.0000 0.4449(4) 0.058(2) Uani 1 2 d S T P B 5
H10F H 0.4222 0.0000 0.4978 0.069 Uiso 1 2 calc R U P B 5
C102 C 0.3846(2) 0.0715(4) 0.4063(3) 0.0573(15) Uani 1 1 d . . . B 5
H10G H 0.3937 0.1202 0.4333 0.069 Uiso 1 1 calc R U . B 5
C105 C 0.3560(3) 0.0699(4) 0.3299(4) 0.0709(19) Uani 1 1 d . . . B 5
H10H H 0.3449 0.1182 0.3030 0.085 Uiso 1 1 calc R U . B 5
C104 C 0.3427(4) 0.0000 0.2904(5) 0.065(2) Uani 1 2 d S T P B 5
H10I H 0.3243 0.0000 0.2357 0.078 Uiso 1 2 calc R U P B 5
C106 C 0.0035(7) 0.0000 0.0786(9) 0.101(4) Uani 1 2 d S T P C 5
H10J H 0.0065 0.0000 0.1335 0.121 Uiso 1 2 calc R U P C 5
C107 C 0.0429(6) 0.0000 -0.0256(11) 0.107(5) Uani 1 2 d S T P C 5
H10K H 0.0733 0.0000 -0.0431 0.128 Uiso 1 2 calc R U P C 5
C108 C 0.0477(7) 0.0000 0.0522(11) 0.134(5) Uani 1 2 d S T P C 5
H10L H 0.0813 0.0000 0.0893 0.161 Uiso 1 2 calc R U P C 5
S1 S 0.20690(12) 0.08945(17) 0.24339(18) 0.1198(9) Uani 1 1 d . . . D 5
C109 C 0.2067(5) 0.0000 0.2446(6) 0.082(3) Uani 1 2 d S T P D 5

loop_
_atom_site_aniso_label
_atom_site_aniso_U_11
_atom_site_aniso_U_22
_atom_site_aniso_U_33
_atom_site_aniso_U_23
_atom_site_aniso_U_13
_atom_site_aniso_U_12
Sc1 0.0310(14) 0.083(2) 0.0363(14) 0.0064(13) 0.0082(11) -0.0193(15)
Sc2 0.0423(12) 0.0862(16) 0.0321(9) 0.0175(10) -0.0002(8) -0.0146(11)
Sc3 0.0392(11) 0.120(3) 0.0364(9) -0.0199(11) -0.0022(7) -0.0012(11)
Sc4 0.049(8) 0.087(15) 0.088(11) -0.004(8) 0.037(8) -0.009(7)
C81 0.030(4) 0.011(11) 0.033(4) 0.002(3) -0.002(3) -0.001(3)
C82 0.034(5) 0.112(15) 0.035(5) 0.021(5) -0.001(4) -0.019(6)
C1 0.065(8) 0.064(9) 0.077(9) 0.016(7) 0.032(7) -0.027(7)
C2 0.070(8) 0.036(6) 0.095(9) 0.011(6) 0.021(7) -0.004(6)
C3 0.108(11) 0.034(7) 0.067(8) -0.015(6) 0.035(8) 0.004(9)
C4 0.087(8) 0.060(7) 0.054(6) -0.020(5) 0.019(6) -0.029(6)
C5 0.065(10) 0.069(10) 0.070(9) -0.010(7) 0.021(8) -0.036(8)
C6 0.042(7) 0.099(10) 0.053(7) -0.019(7) 0.023(7) -0.028(7)
C7 0.036(6) 0.123(10) 0.043(6) 0.005(7) 0.015(6) -0.034(7)
C8 0.040(7) 0.126(11) 0.052(8) 0.001(8) 0.020(6) -0.020(8)
C9 0.058(7) 0.076(8) 0.052(6) 0.023(6) 0.013(6) -0.029(6)
C10 0.076(9) 0.100(10) 0.057(10) 0.028(8) 0.016(7) -0.027(8)
C11 0.052(6) 0.075(7) 0.059(6) 0.040(6) 0.009(5) -0.006(6)
C12 0.063(8) 0.045(8) 0.090(10) 0.014(7) 0.004(7) 0.013(7)
C13 0.051(8) 0.044(7) 0.063(8) 0.006(6) 0.007(6) 0.018(6)
C14 0.071(9) 0.060(10) 0.076(9) 0.001(8) 0.025(8) 0.034(7)
C15 0.095(9) 0.055(7) 0.067(7) -0.019(6) 0.010(7) 0.020(7)
C16 0.074(9) 0.063(9) 0.046(8) -0.025(7) 0.023(6) 0.011(7)
C17 0.069(8) 0.081(8) 0.043(7) -0.023(6) 0.026(6) -0.023(7)
C18 0.067(10) 0.069(9) 0.049(8) -0.016(7) 0.002(8) -0.042(8)
C19 0.064(8) 0.091(10) 0.030(6) -0.014(7) -0.001(6) -0.027(8)
C20 0.030(5) 0.103(9) 0.036(6) -0.008(6) -0.006(4) -0.029(6)
C22 0.014(4) 0.129(11) 0.063(6) 0.014(6) 0.007(4) 0.009(5)
C23 0.024(4) 0.133(12) 0.058(5) 0.003(7) 0.016(4) -0.008(6)
C24 0.047(5) 0.121(11) 0.053(5) 0.013(9) 0.034(4) 0.003(9)
C25 0.042(6) 0.126(11) 0.050(7) 0.011(7) 0.033(6) -0.017(7)
C26 0.064(9) 0.138(10) 0.042(9) 0.010(7) 0.037(7) -0.009(8)
C27 0.067(8) 0.126(10) 0.040(6) 0.036(7) 0.022(6) -0.001(8)
C28 0.089(10) 0.106(10) 0.026(6) 0.021(7) 0.014(6) 0.009(9)
C29 0.052(8) 0.084(9) 0.041(7) 0.037(7) 0.003(7) 0.027(7)
C30 0.055(7) 0.086(8) 0.045(6) 0.030(6) -0.007(6) 0.028(7)
C31 0.055(8) 0.071(9) 0.061(8) 0.024(7) 0.000(6) 0.025(7)
C32 0.027(6) 0.077(8) 0.075(10) 0.017(9) 0.019(8) 0.019(6)
C33 0.052(7) 0.077(9) 0.085(9) 0.005(8) 0.033(8) 0.038(7)
C34 0.054(8) 0.091(11) 0.072(10) -0.003(8) 0.043(7) 0.022(9)
C35 0.059(7) 0.092(9) 0.058(7) -0.028(6) 0.033(6) 0.004(7)
C36 0.069(8) 0.094(10) 0.040(7) -0.011(5) 0.039(6) -0.016(7)
C37 0.053(6) 0.089(8) 0.028(5) -0.013(5) 0.018(5) 0.002(6)
C38 0.067(6) 0.115(11) 0.030(4) 0.020(7) 0.004(4) -0.019(8)
C39 0.046(5) 0.104(10) 0.020(3) 0.001(7) -0.002(3) -0.033(8)
C40 0.039(6) 0.080(8) 0.032(6) 0.014(6) -0.013(5) 0.001(6)
C41 0.052(7) 0.090(9) 0.051(7) 0.026(7) -0.002(6) 0.036(7)
C42 0.047(8) 0.083(9) 0.071(8) 0.020(7) 0.011(7) 0.043(7)
C43 0.035(6) 0.102(9) 0.068(9) 0.024(9) 0.029(8) 0.032(6)
C44 0.055(7) 0.102(9) 0.078(8) 0.016(8) 0.038(8) 0.043(7)
C45 0.064(8) 0.120(11) 0.070(10) 0.015(9) 0.048(8) 0.028(9)
C46 0.074(8) 0.105(9) 0.057(7) -0.022(7) 0.043(6) 0.016(8)
C47 0.079(9) 0.125(11) 0.036(7) -0.019(6) 0.038(6) -0.010(8)
C48 0.053(7) 0.136(10) 0.021(5) -0.021(6) 0.007(5) 0.003(7)
C49 0.081(7) 0.156(12) 0.026(4) 0.010(9) -0.001(4) -0.025(10)
C50 0.052(5) 0.135(10) 0.020(3) -0.006(9) -0.004(3) -0.028(10)
C51 0.042(7) 0.104(9) 0.043(7) 0.007(7) -0.011(6) -0.003(7)
C53 0.015(4) 0.119(9) 0.073(7) 0.016(7) 0.006(5) 0.012(5)
C54 0.021(4) 0.108(11) 0.073(6) -0.002(8) 0.021(4) -0.010(7)
C55 0.027(4) 0.089(10) 0.069(5) -0.008(8) 0.031(4) 0.003(8)
C56 0.038(6) 0.095(10) 0.057(7) 0.005(7) 0.039(6) -0.006(7)
C57 0.062(9) 0.115(10) 0.052(9) 0.010(8) 0.040(7) -0.001(8)
C58 0.062(8) 0.113(10) 0.050(6) 0.043(7) 0.024(6) 0.008(8)
C59 0.080(9) 0.096(10) 0.028(6) 0.014(7) 0.009(6) 0.007(8)
C60 0.059(9) 0.088(10) 0.055(9) 0.024(8) 0.007(8) 0.029(9)
C61 0.058(6) 0.061(7) 0.059(6) 0.030(5) 0.012(5) 0.004(5)
C62 0.054(7) 0.060(9) 0.083(10) 0.025(8) 0.010(7) 0.003(7)
C63 0.043(7) 0.047(7) 0.076(9) 0.012(6) 0.020(6) 0.025(6)
C64 0.073(9) 0.077(10) 0.083(10) -0.001(9) 0.044(8) 0.032(7)
C65 0.089(9) 0.064(7) 0.083(8) -0.034(7) 0.018(7) 0.028(7)
C66 0.087(10) 0.092(11) 0.058(10) -0.035(8) 0.031(7) 0.012(9)
C67 0.076(9) 0.117(10) 0.047(8) -0.040(7) 0.028(7) -0.016(8)
C68 0.083(11) 0.103(11) 0.052(9) -0.035(9) 0.010(10) -0.028(10)
C69 0.062(8) 0.125(11) 0.044(7) -0.023(8) -0.002(7) -0.016(9)
C70 0.033(6) 0.112(10) 0.042(6) -0.016(7) -0.006(5) -0.019(7)
C71 0.036(7) 0.092(10) 0.066(9) -0.025(8) 0.012(7) -0.027(7)
C72 0.029(6) 0.098(9) 0.063(7) -0.005(8) 0.020(6) -0.025(6)
C73 0.050(7) 0.092(11) 0.083(10) 0.012(9) 0.034(8) -0.024(8)
C74 0.045(6) 0.068(8) 0.077(8) 0.024(7) 0.018(6) -0.012(6)
C75 0.071(9) 0.082(10) 0.067(11) 0.027(8) 0.019(8) -0.012(8)
C76 0.055(8) 0.051(8) 0.097(11) -0.002(8) 0.024(8) -0.016(6)
C77 0.059(7) 0.034(6) 0.112(9) -0.003(6) 0.018(7) -0.007(6)
C78 0.107(10) 0.036(8) 0.074(9) -0.030(6) 0.028(8) -0.017(9)
C79 0.085(8) 0.061(7) 0.064(7) -0.040(6) 0.015(6) -0.030(6)
C80 0.056(9) 0.072(10) 0.078(10) -0.019(8) 0.013(8) -0.024(8)
C21 0.021(4) 0.126(9) 0.039(4) 0.000 -0.007(3) 0.000
C52 0.022(4) 0.123(10) 0.061(6) 0.000 -0.013(4) 0.000
Ni1 0.0204(4) 0.1261(10) 0.0145(4) 0.000 0.0094(3) 0.000
N1 0.027(2) 0.122(5) 0.0167(17) -0.010(2) 0.0119(15) -0.020(2)
N2 0.023(2) 0.146(5) 0.0173(18) -0.009(2) 0.0083(15) -0.024(3)
C83 0.023(3) 0.105(7) 0.019(3) 0.000 0.012(2) 0.000
C84 0.022(2) 0.107(5) 0.0176(19) -0.009(2) 0.0101(17) -0.012(3)
C85 0.037(3) 0.102(5) 0.025(2) -0.016(3) 0.015(2) -0.029(3)
C86 0.051(3) 0.107(5) 0.028(2) -0.024(3) 0.020(2) -0.044(3)
C87 0.039(3) 0.126(6) 0.026(2) -0.020(3) 0.017(2) -0.044(3)
C88 0.048(3) 0.114(5) 0.027(2) -0.014(3) 0.015(2) -0.043(3)
C89 0.034(3) 0.144(7) 0.020(2) -0.017(3) 0.011(2) -0.046(4)
C90 0.048(3) 0.102(4) 0.034(2) -0.009(2) 0.017(2) -0.035(3)
C91 0.032(3) 0.155(6) 0.023(2) -0.016(3) 0.016(2) -0.038(3)
C92 0.021(2) 0.152(6) 0.016(2) -0.002(3) 0.0075(18) -0.020(3)
C93 0.022(3) 0.154(9) 0.017(3) 0.000 0.012(3) 0.000
C94 0.046(3) 0.096(4) 0.028(2) -0.010(3) 0.024(2) -0.020(3)
C95 0.042(3) 0.080(4) 0.035(2) -0.010(2) 0.022(2) -0.011(3)
C96 0.105(6) 0.119(6) 0.039(3) -0.036(3) 0.045(3) -0.073(5)
C97 0.122(6) 0.090(5) 0.046(3) -0.021(3) 0.041(4) -0.038(5)
C98 0.080(4) 0.111(4) 0.052(3) -0.019(3) 0.037(3) -0.052(3)
C99 0.111(6) 0.101(5) 0.058(4) 0.001(3) 0.024(4) -0.046(4)
C100 0.057(4) 0.156(7) 0.033(3) -0.018(3) 0.027(3) -0.060(4)
C101 0.079(4) 0.141(6) 0.030(3) -0.005(3) 0.027(3) -0.036(4)
C103 0.054(5) 0.085(6) 0.035(4) 0.000 0.014(3) 0.000
C102 0.078(4) 0.057(3) 0.039(3) -0.003(2) 0.021(3) -0.029(3)
C105 0.091(5) 0.049(3) 0.058(4) 0.007(3) -0.004(3) -0.014(3)
C104 0.069(6) 0.067(6) 0.049(4) 0.000 0.003(4) 0.000
C106 0.146(13) 0.058(6) 0.128(11) 0.000 0.085(11) 0.000
C107 0.107(11) 0.089(9) 0.162(14) 0.000 0.100(11) 0.000
C108 0.121(13) 0.150(14) 0.150(15) 0.000 0.071(11) 0.000
S1 0.136(2) 0.1058(19) 0.139(2) -0.0137(16) 0.0728(19) -0.0132(16)
C109 0.109(9) 0.079(7) 0.066(6) 0.000 0.039(6) 0.000

loop_
_atom_type_symbol
_atom_type_description
_atom_type_scat_dispersion_real
_atom_type_scat_dispersion_imag
_atom_type_scat_source
C C 0.0033 0.0016 'International Tables Vol C Tables 4.2.6.8 and 6.1.1.4'
H H 0.0000 0.0000 'International Tables Vol C Tables 4.2.6.8 and 6.1.1.4'
N N 0.0061 0.0033 'International Tables Vol C Tables 4.2.6.8 and 6.1.1.4'
S S 0.1246 0.1234 'International Tables Vol C Tables 4.2.6.8 and 6.1.1.4'
Ni Ni 0.3393 1.1124 'International Tables Vol C Tables 4.2.6.8 and 6.1.1.4'
Sc Sc 0.2519 0.3716 'International Tables Vol C Tables 4.2.6.8 and 6.1.1.4'

loop_
_geom_angle_atom_site_label_1
_geom_angle_atom_site_label_2
_geom_angle_atom_site_label_3
_geom_angle
_geom_angle_site_symmetry_1
_geom_angle_site_symmetry_3
C81 Sc1 C7 164.2(5) . .
C81 Sc1 C8 151.2(5) . .
C7 Sc1 C8 39.5(4) . .
C81 Sc1 C6 138.3(5) . .
C7 Sc1 C6 37.8(4) . .
C8 Sc1 C6 70.2(6) . .
C81 Sc1 C81 11.2(5) . 6_565
C7 Sc1 C81 154.2(5) . 6_565
C8 Sc1 C81 149.3(5) . 6_565
C6 Sc1 C81 139.0(5) . 6_565
C81 Sc1 C9 128.8(4) . .
C7 Sc1 C9 66.8(5) . .
C8 Sc1 C9 36.8(4) . .
C6 Sc1 C9 78.9(5) . .
C81 Sc1 C9 136.6(4) 6_565 .
C81 Sc1 Sc1 61.7(3) . 6_565
C7 Sc1 Sc1 104.9(5) . 6_565
C8 Sc1 Sc1 114.5(5) . 6_565
C6 Sc1 Sc1 117.2(5) . 6_565
C81 Sc1 Sc1 50.5(3) 6_565 6_565
C9 Sc1 Sc1 143.6(4) . 6_565
C81 Sc1 C23 130.4(5) . .
C7 Sc1 C23 35.9(4) . .
C8 Sc1 C23 58.6(5) . .
C6 Sc1 C23 62.6(6) . .
C81 Sc1 C23 119.4(5) 6_565 .
C9 Sc1 C23 94.6(5) . .
Sc1 Sc1 C23 69.1(4) 6_565 .
C81 Sc1 C1 118.8(5) . .
C7 Sc1 C1 74.9(6) . .
C8 Sc1 C1 63.9(6) . .
C6 Sc1 C1 64.1(6) . .
C81 Sc1 C1 129.9(5) 6_565 .
C9 Sc1 C1 34.2(4) . .
Sc1 Sc1 C1 177.7(4) 6_565 .
C23 Sc1 C1 110.6(5) . .
C81 Sc1 C5 122.1(5) . .
C7 Sc1 C5 64.2(6) . .
C8 Sc1 C5 77.5(6) . .
C6 Sc1 C5 35.6(5) . .
C81 Sc1 C5 130.6(5) 6_565 .
C9 Sc1 C5 63.2(5) . .
Sc1 Sc1 C5 147.6(5) 6_565 .
C23 Sc1 C5 96.4(5) . .
C1 Sc1 C5 34.4(4) . .
C81 Sc1 C25 121.4(4) . .
C7 Sc1 C25 61.3(5) . .
C8 Sc1 C25 35.0(5) . .
C6 Sc1 C25 98.7(6) . .
C81 Sc1 C25 115.7(4) 6_565 .
C9 Sc1 C25 60.8(5) . .
Sc1 Sc1 C25 83.7(4) 6_565 .
C23 Sc1 C25 55.4(4) . .
C1 Sc1 C25 94.2(6) . .
C5 Sc1 C25 112.5(5) . .
C81 Sc1 Sc2 49.9(2) . 6_565
C7 Sc1 Sc2 124.0(4) . 6_565
C8 Sc1 Sc2 156.7(5) . 6_565
C6 Sc1 Sc2 88.6(5) . 6_565
C81 Sc1 Sc2 53.8(2) 6_565 6_565
C9 Sc1 Sc2 131.6(4) . 6_565
Sc1 Sc1 Sc2 83.34(10) 6_565 6_565
C23 Sc1 Sc2 120.5(3) . 6_565
C1 Sc1 Sc2 98.7(4) . 6_565
C5 Sc1 Sc2 79.6(4) . 6_565
C25 Sc1 Sc2 167.0(4) . 6_565
Sc2 Sc2 C81 72.3(3) 6_565 6_565
Sc2 Sc2 C60 138.3(5) 6_565 .
C81 Sc2 C60 143.5(7) 6_565 .
Sc2 Sc2 C59 108.6(5) 6_565 .
C81 Sc2 C59 171.8(5) 6_565 .
C60 Sc2 C59 40.0(6) . .
Sc2 Sc2 C82 78.2(3) 6_565 .
C81 Sc2 C82 30.0(3) 6_565 .
C60 Sc2 C82 143.2(6) . .
C59 Sc2 C82 141.8(5) . .
Sc2 Sc2 C81 60.3(3) 6_565 .
C81 Sc2 C81 12.0(5) 6_565 .
C60 Sc2 C81 153.6(6) . .
C59 Sc2 C81 166.4(6) . .
C82 Sc2 C81 33.5(3) . .
Sc2 Sc2 C38 73.7(4) 6_565 .
C81 Sc2 C38 145.9(5) 6_565 .
C60 Sc2 C38 67.5(7) . .
C59 Sc2 C38 36.5(5) . .
C82 Sc2 C38 140.6(5) . .
C81 Sc2 C38 133.9(5) . .
Sc2 Sc2 C58 113.2(4) 6_565 .
C81 Sc2 C58 134.1(4) 6_565 .
C60 Sc2 C58 62.0(6) . .
C59 Sc2 C58 37.8(4) . .
C82 Sc2 C58 104.3(4) . .
C81 Sc2 C58 136.1(4) . .
C38 Sc2 C58 63.9(5) . .
Sc2 Sc2 C41 120.0(4) 6_565 .
C81 Sc2 C41 119.8(4) 6_565 .
C60 Sc2 C41 36.0(5) . .
C59 Sc2 C41 67.2(6) . .
C82 Sc2 C41 142.9(5) . .
C81 Sc2 C41 124.2(4) . .
C38 Sc2 C41 76.1(5) . .
C58 Sc2 C41 97.4(5) . .
Sc2 Sc2 C61 168.3(3) 6_565 .
C81 Sc2 C61 117.9(4) 6_565 .
C60 Sc2 C61 35.6(5) . .
C59 Sc2 C61 60.5(5) . .
C82 Sc2 C61 107.7(4) . .
C81 Sc2 C61 129.8(4) . .
C38 Sc2 C61 96.2(5) . .
C58 Sc2 C61 56.0(5) . .
C41 Sc2 C61 61.4(5) . .
Sc2 Sc2 C82 57.7(3) 6_565 6_565
C81 Sc2 C82 31.0(3) 6_565 6_565
C60 Sc2 C82 163.4(6) . 6_565
C59 Sc2 C82 142.4(5) . 6_565
C82 Sc2 C82 20.5(6) . 6_565
C81 Sc2 C82 26.1(3) . 6_565
C38 Sc2 C82 124.6(5) . 6_565
C58 Sc2 C82 110.8(4) . 6_565
C41 Sc2 C82 150.2(4) . 6_565
C61 Sc2 C82 127.8(4) . 6_565
Sc2 Sc2 C75 139.7(5) 6_565 .
C81 Sc2 C75 113.6(6) 6_565 .
C60 Sc2 C75 59.6(7) . .
C59 Sc2 C75 60.2(6) . .
C82 Sc2 C75 89.9(6) . .
C81 Sc2 C75 122.2(5) . .
C38 Sc2 C75 94.0(6) . .
C58 Sc2 C75 33.0(5) . .
C41 Sc2 C75 92.5(6) . .
C61 Sc2 C75 33.1(4) . .
C82 Sc2 C75 105.7(5) 6_565 .
Sc3 Sc3 C82 90.2(4) 6_565 .
Sc3 Sc3 C69 118.6(6) 6_565 .
C82 Sc3 C69 138.0(6) . .
Sc3 Sc3 C81 84.9(3) 6_565 6_565
C82 Sc3 C81 30.7(4) . 6_565
C69 Sc3 C81 156.4(7) . 6_565
Sc3 Sc3 C50 82.0(7) 6_565 .
C82 Sc3 C50 161.3(5) . .
C69 Sc3 C50 39.4(5) . .
C81 Sc3 C50 161.4(6) 6_565 .
Sc3 Sc3 C82 66.2(3) 6_565 6_565
C82 Sc3 C82 24.0(7) . 6_565
C69 Sc3 C82 150.9(5) . 6_565
C81 Sc3 C82 34.6(4) 6_565 6_565
C50 Sc3 C82 144.1(7) . 6_565
Sc3 Sc3 C81 71.9(3) 6_565 .
C82 Sc3 C81 34.9(4) . .
C69 Sc3 C81 169.4(7) . .
C81 Sc3 C81 13.0(6) 6_565 .
C50 Sc3 C81 150.8(7) . .
C82 Sc3 C81 28.8(3) 6_565 .
Sc3 Sc3 C70 112.9(3) 6_565 .
C82 Sc3 C70 104.6(4) . .
C69 Sc3 C70 38.1(4) . .
C81 Sc3 C70 134.2(4) 6_565 .
C50 Sc3 C70 63.7(5) . .
C82 Sc3 C70 112.9(4) 6_565 .
C81 Sc3 C70 138.9(4) . .
Sc3 Sc3 C51 59.1(3) 6_565 .
C82 Sc3 C51 125.2(5) . .
C69 Sc3 C51 61.4(7) . .
C81 Sc3 C51 140.3(5) 6_565 .
C50 Sc3 C51 36.7(5) . .
C82 Sc3 C51 108.6(5) 6_565 .
C81 Sc3 C51 128.2(4) . .
C70 Sc3 C51 59.4(4) . .
Sc3 Sc3 C68 147.0(5) 6_565 .
C82 Sc3 C68 122.8(6) . .
C69 Sc3 C68 36.2(6) . .
C81 Sc3 C68 122.9(6) 6_565 .
C50 Sc3 C68 66.5(8) . .
C82 Sc3 C68 146.7(6) 6_565 .
C81 Sc3 C68 135.0(6) . .
C70 Sc3 C68 62.3(6) . .
C51 Sc3 C68 96.7(6) . .
Sc3 Sc3 C52 79.67(7) 6_565 .
C82 Sc3 C52 101.4(4) . .
C69 Sc3 C52 59.4(5) . .
C81 Sc3 C52 129.6(3) 6_565 .
C50 Sc3 C52 60.6(4) . .
C82 Sc3 C52 96.2(3) 6_565 .
C81 Sc3 C52 124.6(3) . .
C70 Sc3 C52 33.6(3) . .
C51 Sc3 C52 35.1(3) . .
C68 Sc3 C52 92.4(5) . .
Sc3 Sc3 C49 74.6(5) 6_565 .
C82 Sc3 C49 156.8(5) . .
C69 Sc3 C49 65.2(6) . .
C81 Sc3 C49 128.1(4) 6_565 .
C50 Sc3 C49 34.9(3) . .
C82 Sc3 C49 137.1(6) 6_565 .
C81 Sc3 C49 122.0(4) . .
C70 Sc3 C49 97.6(4) . .
C51 Sc3 C49 61.5(5) . .
C68 Sc3 C49 73.9(7) . .
C52 Sc3 C49 93.2(4) . .
Sc4 Sc4 C81 83.0(6) 6_565 .
Sc4 Sc4 C81 69.9(5) 6_565 6_565
C81 Sc4 C81 13.1(6) . 6_565
Sc4 Sc4 Sc2 96.7(3) 6_565 6_565
C81 Sc4 Sc2 38.6(4) . 6_565
C81 Sc4 Sc2 44.5(4) 6_565 6_565
Sc4 Sc4 Sc3 88.8(3) 6_565 6_565
C81 Sc4 Sc3 38.9(4) . 6_565
C81 Sc4 Sc3 42.2(4) 6_565 6_565
Sc2 Sc4 Sc3 75.0(3) 6_565 6_565
Sc4 Sc4 Sc3 74.0(3) 6_565 .
C81 Sc4 Sc3 38.8(4) . .
C81 Sc4 Sc3 36.8(3) 6_565 .
Sc2 Sc4 Sc3 77.3(3) 6_565 .
Sc3 Sc4 Sc3 14.85(12) 6_565 .
Sc4 Sc4 Sc2 66.8(3) 6_565 .
C81 Sc4 Sc2 38.3(4) . .
C81 Sc4 Sc2 33.7(3) 6_565 .
Sc2 Sc4 Sc2 29.92(17) 6_565 .
Sc3 Sc4 Sc2 75.5(3) 6_565 .
Sc3 Sc4 Sc2 70.0(3) . .
C81 C81 C82 100.2(9) 6_565 6_565
C81 C81 C82 57.2(7) 6_565 .
C82 C81 C82 43.0(13) 6_565 .
C81 C81 Sc1 118.3(3) 6_565 .
C82 C81 Sc1 140.8(11) 6_565 .
C82 C81 Sc1 172.0(8) . .
C81 C81 Sc4 97.0(6) 6_565 .
C82 C81 Sc4 161.5(12) 6_565 .
C82 C81 Sc4 153.5(11) . .
C81 C81 Sc2 107.7(3) 6_565 6_565
C82 C81 Sc2 78.2(7) 6_565 6_565
C82 C81 Sc2 92.1(7) . 6_565
Sc1 C81 Sc2 83.0(3) . 6_565
Sc4 C81 Sc2 102.9(7) . 6_565
C81 C81 Sc3 95.1(3) 6_565 6_565
C82 C81 Sc3 69.0(6) 6_565 6_565
C82 C81 Sc3 75.8(5) . 6_565
Sc1 C81 Sc3 111.9(4) . 6_565
Sc4 C81 Sc3 102.9(6) . 6_565
Sc2 C81 Sc3 142.9(5) 6_565 6_565
C81 C81 Sc4 69.9(5) 6_565 6_565
C82 C81 Sc4 168.2(11) 6_565 6_565
C82 C81 Sc4 126.7(10) . 6_565
Sc4 C81 Sc4 27.1(10) . 6_565
Sc2 C81 Sc4 110.5(6) 6_565 6_565
Sc3 C81 Sc4 104.6(6) 6_565 6_565
C81 C81 Sc3 71.9(3) 6_565 .
C82 C81 Sc3 74.2(6) 6_565 .
C82 C81 Sc3 63.4(5) . .
Sc1 C81 Sc3 122.9(4) . .
Sc4 C81 Sc3 105.2(6) . .
Sc2 C81 Sc3 151.8(5) 6_565 .
Sc3 C81 Sc3 23.17(16) 6_565 .
Sc4 C81 Sc3 96.0(6) 6_565 .
C81 C81 Sc1 50.5(3) 6_565 6_565
C82 C81 Sc1 150.0(10) 6_565 6_565
C82 C81 Sc1 107.4(9) . 6_565
Sc1 C81 Sc1 67.7(3) . 6_565
Sc2 C81 Sc1 102.3(3) 6_565 6_565
Sc3 C81 Sc1 114.8(4) 6_565 6_565
Sc3 C81 Sc1 98.6(4) . 6_565
C81 C81 Sc2 60.3(3) 6_565 .
C82 C81 Sc2 87.2(8) 6_565 .
C82 C81 Sc2 67.3(6) . .
Sc1 C81 Sc2 104.8(3) . .
Sc4 C81 Sc2 107.3(6) . .
Sc2 C81 Sc2 47.5(2) 6_565 .
Sc3 C81 Sc2 142.7(5) 6_565 .
Sc4 C81 Sc2 93.1(6) 6_565 .
Sc3 C81 Sc2 124.3(5) . .
Sc1 C81 Sc2 72.7(3) 6_565 .
C82 C82 C81 79.8(9) 6_565 6_565
C82 C82 C81 57.2(7) 6_565 .
C81 C82 C81 22.6(10) 6_565 .
C82 C82 Sc3 89.8(4) 6_565 .
C81 C82 Sc3 80.3(7) 6_565 .
C81 C82 Sc3 81.6(6) . .
C82 C82 Sc2 101.8(3) 6_565 .
C81 C82 Sc2 71.8(6) 6_565 .
C81 C82 Sc2 79.2(6) . .
Sc3 C82 Sc2 147.1(6) . .
C82 C82 Sc3 66.2(3) 6_565 6_565
C81 C82 Sc3 77.0(7) 6_565 6_565
C81 C82 Sc3 69.5(6) . 6_565
Sc3 C82 Sc3 23.58(18) . 6_565
Sc2 C82 Sc3 148.2(5) . 6_565
C82 C82 Sc2 57.7(3) 6_565 6_565
C81 C82 Sc2 66.7(7) 6_565 6_565
C81 C82 Sc2 56.9(5) . 6_565
Sc3 C82 Sc2 136.3(5) . 6_565
Sc2 C82 Sc2 44.1(2) . 6_565
Sc3 C82 Sc2 116.6(5) 6_565 6_565
C9 C1 C2 126.2(16) . .
C9 C1 C5 123.3(15) . .
C2 C1 C5 103.2(15) . .
C9 C1 Sc1 68.4(10) . .
C2 C1 Sc1 105.0(12) . .
C5 C1 Sc1 74.0(11) . .
C3 C2 C1 114.5(14) . .
C3 C2 C12 118.9(15) . .
C1 C2 C12 120.2(14) . .
C15 C3 C2 125.7(17) . .
C15 C3 C4 119.2(15) . .
C2 C3 C4 103.8(13) . .
C18 C4 C5 126.2(16) . .
C18 C4 C3 120.7(14) . .
C5 C4 C3 107.8(13) . .
C4 C5 C1 110.3(16) . .
C4 C5 C6 119.8(16) . .
C1 C5 C6 117.7(14) . .
C4 C5 Sc1 102.5(10) . .
C1 C5 Sc1 71.6(11) . .
C6 C5 Sc1 63.9(9) . .
C20 C6 C7 121.1(16) . .
C20 C6 C5 113.0(15) . .
C7 C6 C5 117.0(14) . .
C20 C6 Sc1 94.3(9) . .
C7 C6 Sc1 66.4(8) . .
C5 C6 Sc1 80.5(10) . .
C6 C7 C23 116.8(14) . .
C6 C7 C8 124.1(15) . .
C23 C7 C8 103.1(12) . .
C6 C7 Sc1 75.8(9) . .
C23 C7 Sc1 83.6(7) . .
C8 C7 Sc1 71.5(8) . .
C9 C8 C7 117.5(14) . .
C9 C8 C25 117.9(13) . .
C7 C8 C25 111.7(14) . .
C9 C8 Sc1 77.8(9) . .
C7 C8 Sc1 69.0(8) . .
C25 C8 Sc1 87.2(10) . .
C1 C9 C8 119.8(13) . .
C1 C9 C10 112.6(15) . .
C8 C9 C10 117.0(15) . .
C1 C9 Sc1 77.5(11) . .
C8 C9 Sc1 65.4(8) . .
C10 C9 Sc1 96.4(14) . .
C27 C10 C9 126.0(17) . .
C27 C10 C11 105.3(14) . .
C9 C10 C11 123.5(16) . .
C27 C10 Sc1 95.2(14) . .
C9 C10 Sc1 53.6(10) . .
C11 C10 Sc1 104.8(14) . .
C29 C11 C12 120.4(14) . .
C29 C11 C10 110.4(14) . .
C12 C11 C10 121.3(13) . .
C13 C12 C11 114.7(15) . .
C13 C12 C2 116.7(17) . .
C11 C12 C2 115.9(14) . .
C12 C13 C31 125.9(17) . .
C12 C13 C14 121.0(16) . .
C31 C13 C14 104.3(14) . .
C15 C14 C33 119.6(16) . .
C15 C14 C13 121.3(17) . .
C33 C14 C13 110.5(15) . .
C3 C15 C14 115.9(16) . .
C3 C15 C16 118.8(15) . .
C14 C15 C16 118.7(16) . .
C17 C16 C35 108.9(15) . .
C17 C16 C15 122.4(16) . .
C35 C16 C15 118.4(15) . .
C18 C17 C37 127.2(16) . .
C18 C17 C16 118.4(15) . .
C37 C17 C16 107.9(13) . .
C17 C18 C4 119.7(18) . .
C17 C18 C19 110.7(17) . .
C4 C18 C19 113.9(19) . .
C39 C19 C18 123.5(14) . .
C39 C19 C20 109.4(13) . .
C18 C19 C20 119.6(16) . .
C6 C20 C21 119.9(12) . .
C6 C20 C19 126.9(15) . .
C21 C20 C19 107.5(12) . .
C6 C20 Sc1 54.9(7) . .
C21 C20 Sc1 89.7(6) . .
C19 C20 Sc1 106.3(7) . .
C21 C22 C43 120.0(12) . .
C21 C22 C23 115.9(10) . .
C43 C22 C23 117.1(13) . .
C7 C23 C22 123.5(11) . .
C7 C23 C24 112.0(13) . .
C22 C23 C24 115.7(13) . .
C7 C23 Sc1 60.5(6) . .
C22 C23 Sc1 95.9(6) . .
C24 C23 Sc1 84.3(7) . .
C25 C24 C45 118.8(14) . .
C25 C24 C23 106.4(15) . .
C45 C24 C23 127.0(16) . .
C25 C24 Sc1 68.2(8) . .
C45 C24 Sc1 108.9(9) . .
C23 C24 Sc1 62.9(6) . .
C26 C25 C24 120.9(15) . .
C26 C25 C8 123.1(15) . .
C24 C25 C8 106.7(13) . .
C26 C25 Sc1 99.3(10) . .
C24 C25 Sc1 80.7(8) . .
C8 C25 Sc1 57.8(9) . .
C47 C26 C25 120.5(16) . .
C47 C26 C27 113.2(14) . .
C25 C26 C27 119.6(15) . .
C10 C27 C26 116.0(14) . .
C10 C27 C28 111.2(15) . .
C26 C27 C28 122.4(16) . .
C49 C28 C29 122.9(17) . .
C49 C28 C27 122.0(16) . .
C29 C28 C27 105.1(14) . .
C11 C29 C30 124.4(16) . .
C11 C29 C28 107.9(14) . .
C30 C29 C28 120.4(17) . .
C31 C30 C29 114.9(15) . .
C31 C30 C51 120.0(14) . .
C29 C30 C51 115.4(15) . .
C30 C31 C13 119.6(17) . .
C30 C31 C32 122.4(17) . .
C13 C31 C32 109.6(13) . .
C33 C32 C53 124.9(16) . .
C33 C32 C31 108.2(13) . .
C53 C32 C31 116.4(16) . .
C32 C33 C14 107.4(13) . .
C32 C33 C34 118.8(16) . .
C14 C33 C34 123.5(16) . .
C35 C34 C55 122.5(15) . .
C35 C34 C33 115.1(16) . .
C55 C34 C33 117.1(15) . .
C34 C35 C16 124.1(14) . .
C34 C35 C36 119.0(14) . .
C16 C35 C36 106.7(12) . .
C57 C36 C37 124.8(14) . .
C57 C36 C35 119.9(14) . .
C37 C36 C35 106.3(11) . .
C17 C37 C36 110.1(11) . .
C17 C37 C38 121.3(12) . .
C36 C37 C38 120.1(13) . .
C17 C37 Sc2 103.4(7) . .
C36 C37 Sc2 84.8(9) . .
C38 C37 Sc2 56.5(5) . .
C39 C38 C59 120.5(15) . .
C39 C38 C37 112.0(15) . .
C59 C38 C37 117.9(13) . .
C39 C38 Sc2 83.4(6) . .
C59 C38 Sc2 65.3(7) . .
C37 C38 Sc2 91.7(6) . .
C38 C39 C19 125.3(15) . .
C38 C39 C40 119.7(17) . .
C19 C39 C40 106.7(12) . .
C38 C39 Sc2 63.8(6) . .
C19 C39 Sc2 105.3(7) . .
C40 C39 Sc2 75.7(7) . .
C41 C40 C21 121.5(11) . .
C41 C40 C39 123.2(14) . .
C21 C40 C39 107.2(10) . .
C41 C40 Sc2 67.5(7) . .
C21 C40 Sc2 107.5(6) . .
C39 C40 Sc2 71.5(6) . .
C42 C41 C40 118.5(14) . .
C42 C41 C60 118.9(16) . .
C40 C41 C60 113.5(16) . .
C42 C41 Sc2 101.6(8) . .
C40 C41 Sc2 79.8(7) . .
C60 C41 Sc2 58.5(17) . .
C41 C42 C63 119.4(16) . .
C41 C42 C43 120.3(17) . .
C63 C42 C43 111.4(13) . .
C22 C43 C44 126.3(16) . .
C22 C43 C42 120.1(17) . .
C44 C43 C42 103.4(12) . .
C64 C44 C43 111.7(14) . .
C64 C44 C45 120.9(17) . .
C43 C44 C45 117.7(16) . .
C46 C45 C24 121.3(16) . .
C46 C45 C44 116.5(16) . .
C24 C45 C44 115.6(16) . .
C45 C46 C66 124.5(15) . .
C45 C46 C47 118.7(15) . .
C66 C46 C47 106.8(14) . .
C26 C47 C48 126.5(15) . .
C26 C47 C46 119.5(14) . .
C48 C47 C46 105.0(13) . .
C67 C48 C47 111.4(13) . .
C67 C48 C49 120.9(15) . .
C47 C48 C49 119.4(14) . .
C67 C48 Sc3 74.0(8) . .
C47 C48 Sc3 107.8(9) . .
C49 C48 Sc3 63.7(6) . .
C28 C49 C50 118.9(18) . .
C28 C49 C48 116.3(14) . .
C50 C49 C48 117.5(18) . .
C28 C49 Sc3 97.9(9) . .
C50 C49 Sc3 62.1(6) . .
C48 C49 Sc3 83.8(8) . .
C49 C50 C69 119.5(17) . .
C49 C50 C51 119.7(19) . .
C69 C50 C51 105.8(13) . .
C49 C50 Sc3 83.0(6) . .
C69 C50 Sc3 66.8(8) . .
C51 C50 Sc3 80.5(6) . .
C30 C51 C52 119.3(12) . .
C30 C51 C50 122.1(16) . .
C52 C51 C50 106.0(11) . .
C30 C51 Sc3 96.7(7) . .
C52 C51 Sc3 73.2(6) . .
C50 C51 Sc3 62.7(6) . .
C54 C53 C32 114.7(14) . .
C54 C53 C52 114.5(11) . .
C32 C53 C52 124.3(12) . .
C55 C54 C53 121.4(15) . .
C55 C54 C72 107.7(14) . .
C53 C54 C72 121.0(11) . .
C54 C55 C34 122.4(16) . .
C54 C55 C56 110.9(16) . .
C34 C55 C56 116.1(13) . .
C57 C56 C55 123.7(15) . .
C57 C56 C73 122.4(15) . .
C55 C56 C73 104.0(13) . .
C36 C57 C56 118.5(16) . .
C36 C57 C58 113.3(14) . .
C56 C57 C58 120.6(15) . .
C36 C57 Sc2 81.9(13) . .
C56 C57 Sc2 106.3(11) . .
C58 C57 Sc2 54.4(8) . .
C75 C58 C57 114.2(15) . .
C75 C58 C59 112.1(15) . .
C57 C58 C59 125.2(16) . .
C75 C58 Sc2 81.9(15) . .
C57 C58 Sc2 95.4(10) . .
C59 C58 Sc2 63.9(7) . .
C38 C59 C60 118.5(16) . .
C38 C59 C58 118.1(15) . .
C60 C59 C58 103.9(15) . .
C38 C59 Sc2 78.2(8) . .
C60 C59 Sc2 68.3(17) . .
C58 C59 Sc2 78.3(7) . .
C61 C60 C41 121.0(18) . .
C61 C60 C59 108.0(15) . .
C41 C60 C59 124.1(19) . .
C61 C60 Sc2 86.3(18) . .
C41 C60 Sc2 85.5(18) . .
C59 C60 Sc2 71.7(16) . .
C62 C61 C75 118.5(14) . .
C62 C61 C60 118.8(15) . .
C75 C61 C60 109.6(15) . .
C62 C61 Sc2 98.1(13) . .
C75 C61 Sc2 76.7(14) . .
C60 C61 Sc2 58.1(17) . .
C63 C62 C77 117.4(15) . .
C63 C62 C61 119.9(15) . .
C77 C62 C61 118.6(14) . .
C62 C63 C42 121.4(17) . .
C62 C63 C64 122.2(16) . .
C42 C63 C64 105.9(14) . .
C65 C64 C44 120.8(18) . .
C65 C64 C63 119.6(17) . .
C44 C64 C63 107.5(15) . .
C78 C65 C64 116.9(16) . .
C78 C65 C66 116.4(16) . .
C64 C65 C66 118.8(17) . .
C67 C66 C46 110.9(17) . .
C67 C66 C65 121.2(18) . .
C46 C66 C65 118.0(16) . .
C66 C67 C68 123.6(18) . .
C66 C67 C48 105.9(15) . .
C68 C67 C48 122.5(19) . .
C66 C67 Sc3 107.7(14) . .
C68 C67 Sc3 63.9(18) . .
C48 C67 Sc3 75.5(9) . .
C79 C68 C67 114.8(18) . .
C79 C68 C69 118(2) . .
C67 C68 C69 116(2) . .
C79 C68 Sc3 93.7(19) . .
C67 C68 Sc3 84.6(18) . .
C69 C68 Sc3 58.8(14) . .
C50 C69 C68 123.5(16) . .
C50 C69 C70 110.3(14) . .
C68 C69 C70 116.0(18) . .
C50 C69 Sc3 73.8(7) . .
C68 C69 Sc3 85.0(18) . .
C70 C69 Sc3 78.8(7) . .
C52 C70 C71 118.0(12) . .
C52 C70 C69 106.9(13) . .
C71 C70 C69 126.4(15) . .
C52 C70 Sc3 79.0(6) . .
C71 C70 Sc3 97.3(9) . .
C69 C70 Sc3 63.2(7) . .
C72 C71 C70 120.5(17) . .
C72 C71 C80 117.6(15) . .
C70 C71 C80 115.6(17) . .
C72 C71 Sc3 105.1(12) . .
C70 C71 Sc3 53.2(7) . .
C80 C71 Sc3 87.4(11) . .
C71 C72 C73 122.8(15) . .
C71 C72 C54 120.5(15) . .
C73 C72 C54 106.2(12) . .
C74 C73 C72 118.7(15) . .
C74 C73 C56 120.1(15) . .
C72 C73 C56 111.1(14) . .
C76 C74 C73 121.3(15) . .
C76 C74 C75 115.3(15) . .
C73 C74 C75 115.5(16) . .
C58 C75 C61 105.5(14) . .
C58 C75 C74 127.1(17) . .
C61 C75 C74 122.7(17) . .
C58 C75 Sc2 65.0(12) . .
C61 C75 Sc2 70.2(12) . .
C74 C75 Sc2 110.0(17) . .
C74 C76 C77 123.6(17) . .
C74 C76 C80 120.5(16) . .
C77 C76 C80 104.1(17) . .
C76 C77 C62 120.2(15) . .
C76 C77 C78 110.6(15) . .
C62 C77 C78 117.8(14) . .
C65 C78 C77 125.4(16) . .
C65 C78 C79 121.7(16) . .
C77 C78 C79 107.9(14) . .
C68 C79 C80 124.7(18) . .
C68 C79 C78 122.1(15) . .
C80 C79 C78 104.4(15) . .
C79 C80 C71 118.8(19) . .
C79 C80 C76 112.8(17) . .
C71 C80 C76 118.7(14) . .
C20 C21 C22 122.2(8) . .
C20 C21 C40 109.2(9) . .
C22 C21 C40 119.6(7) . .
C70 C52 C53 125.0(9) . .
C70 C52 C51 111.0(10) . .
C53 C52 C51 117.0(8) . .
C70 C52 Sc3 87.9(6) . 6_565
C53 C52 Sc3 94.5(5) . 6_565
C51 C52 Sc3 59.3(6) . 6_565
C70 C52 Sc3 67.4(5) . .
C53 C52 Sc3 103.8(5) . .
C51 C52 Sc3 71.7(6) . .
Sc3 C52 Sc3 20.65(14) 6_565 .
N1 Ni1 N1 90.0(3) 6_565 .
N1 Ni1 N2 89.8(2) 6_565 6_565
N1 Ni1 N2 177.80(17) . 6_565
N1 Ni1 N2 177.80(17) 6_565 .
N1 Ni1 N2 89.8(2) . .
N2 Ni1 N2 90.2(3) 6_565 .
C87 N1 C84 104.5(5) . .
C87 N1 Ni1 128.0(3) . .
C84 N1 Ni1 127.5(5) . .
C89 N2 C92 105.0(5) . .
C89 N2 Ni1 127.5(3) . .
C92 N2 Ni1 127.5(6) . .
C84 C83 C84 124.8(6) . 6_565
C84 C83 H83 117.6 . .
C84 C83 H83 117.6 6_565 .
C83 C84 N1 125.1(6) . .
C83 C84 C85 124.1(4) . .
N1 C84 C85 110.8(5) . .
C86 C85 C84 107.1(4) . .
C86 C85 C94 129.2(6) . .
C84 C85 C94 123.7(5) . .
C85 C86 C87 106.9(6) . .
C85 C86 C96 128.4(5) . .
C87 C86 C96 124.7(5) . .
C88 C87 N1 124.7(6) . .
C88 C87 C86 124.5(7) . .
N1 C87 C86 110.7(5) . .
C89 C88 C87 124.4(7) . .
C89 C88 H88 117.8 . .
C87 C88 H88 117.8 . .
C88 C89 N2 125.5(6) . .
C88 C89 C90 123.3(7) . .
N2 C89 C90 111.2(5) . .
C91 C90 C89 105.6(6) . .
C91 C90 C98 130.1(5) . .
C89 C90 C98 124.4(6) . .
C90 C91 C92 107.7(4) . .
C90 C91 C100 126.6(7) . .
C92 C91 C100 125.6(6) . .
C93 C92 N2 124.7(7) . .
C93 C92 C91 124.7(4) . .
N2 C92 C91 110.6(6) . .
C92 C93 C92 125.5(7) 6_565 .
C92 C93 H93 117.3 6_565 .
C92 C93 H93 117.3 . .
C85 C94 C95 111.6(4) . .
C85 C94 H94A 109.3 . .
C95 C94 H94A 109.3 . .
C85 C94 H94B 109.3 . .
C95 C94 H94B 109.3 . .
H94A C94 H94B 108.0 . .
C94 C95 H95A 109.5 . .
C94 C95 H95B 109.5 . .
H95A C95 H95B 109.5 . .
C94 C95 H95C 109.5 . .
H95A C95 H95C 109.5 . .
H95B C95 H95C 109.5 . .
C86 C96 C97 113.1(5) . .
C86 C96 H96A 109.0 . .
C97 C96 H96A 109.0 . .
C86 C96 H96B 109.0 . .
C97 C96 H96B 109.0 . .
H96A C96 H96B 107.8 . .
C96 C97 H97A 109.5 . .
C96 C97 H97B 109.5 . .
H97A C97 H97B 109.5 . .
C96 C97 H97C 109.5 . .
H97A C97 H97C 109.5 . .
H97B C97 H97C 109.5 . .
C90 C98 C99 113.9(5) . .
C90 C98 H98A 108.8 . .
C99 C98 H98A 108.8 . .
C90 C98 H98B 108.8 . .
C99 C98 H98B 108.8 . .
H98A C98 H98B 107.7 . .
C98 C99 H99A 109.5 . .
C98 C99 H99B 109.5 . .
H99A C99 H99B 109.5 . .
C98 C99 H99C 109.5 . .
H99A C99 H99C 109.5 . .
H99B C99 H99C 109.5 . .
C91 C100 C101 112.1(5) . .
C91 C100 H10A 109.2 . .
C101 C100 H10A 109.2 . .
C91 C100 H10B 109.2 . .
C101 C100 H10B 109.2 . .
H10A C100 H10B 107.9 . .
C100 C101 H10C 109.5 . .
C100 C101 H10D 109.5 . .
H10C C101 H10D 109.5 . .
C100 C101 H10E 109.5 . .
H10C C101 H10E 109.5 . .
H10D C101 H10E 109.5 . .
C102 C103 C102 120.5(7) . 6
C102 C103 H10F 119.7 . .
C102 C103 H10F 119.7 6 .
C105 C102 C103 118.6(6) . .
C105 C102 H10G 120.7 . .
C103 C102 H10G 120.7 . .
C102 C105 C104 121.2(6) . .
C102 C105 H10H 119.4 . .
C104 C105 H10H 119.4 . .
C105 C104 C105 119.8(8) 6 .
C105 C104 H10I 120.1 6 .
C105 C104 H10I 120.1 . .
C107 C106 C108 118.8(14) 5 .
C107 C106 H10J 120.6 5 .
C108 C106 H10J 120.6 . .
C106 C107 C108 121.3(13) 5 .
C106 C107 H10K 119.3 5 .
C108 C107 H10K 119.3 . .
C107 C108 C106 119.9(16) . .
C107 C108 H10L 120.1 . .
C106 C108 H10L 120.1 . .
S1 C109 S1 178.2(8) . 6

loop_
_geom_bond_atom_site_label_1
_geom_bond_atom_site_label_2
_geom_bond_distance
_geom_bond_site_symmetry_2
Sc1 Sc2 3.407(3) .
Sc1 Sc3 3.712(3) .
Sc2 Sc3 3.989(3) .
Sc1 C81 2.003(10) .
Sc1 C7 2.129(12) .
Sc1 C8 2.163(18) .
Sc1 C6 2.253(17) .
Sc1 C81 2.284(10) 6_565
Sc1 C9 2.325(12) .
Sc1 C23 2.430(11) .
Sc1 C1 2.44(2) .
Sc1 C5 2.474(19) .
Sc1 C25 2.554(14) .
Sc2 C81 2.089(8) 6_565
Sc2 C60 2.10(4) .
Sc2 C59 2.150(14) .
Sc2 C82 2.152(9) .
Sc2 C81 2.292(9) .
Sc2 C38 2.317(11) .
Sc2 C58 2.344(12) .
Sc2 C41 2.460(13) .
Sc2 C61 2.475(12) .
Sc2 C82 2.492(11) 6_565
Sc2 C75 2.56(3) .
Sc3 C82 2.007(10) .
Sc3 C69 2.095(15) .
Sc3 C81 2.120(8) 6_565
Sc3 C50 2.188(9) .
Sc3 C82 2.194(10) 6_565
Sc3 C81 2.221(8) .
Sc3 C70 2.303(11) .
Sc3 C51 2.428(13) .
Sc3 C68 2.44(4) .
Sc3 C52 2.448(8) .
Sc3 C49 2.457(11) .
Sc4 C81 2.087(17) .
Sc4 C81 2.205(17) 6_565
C81 C82 1.098(13) 6_565
C81 C82 1.286(13) .
C1 C9 1.405(16) .
C1 C2 1.432(17) .
C1 C5 1.454(17) .
C2 C3 1.419(17) .
C2 C12 1.436(17) .
C3 C15 1.371(18) .
C3 C4 1.481(17) .
C4 C18 1.416(18) .
C4 C5 1.434(16) .
C5 C6 1.462(18) .
C6 C20 1.41(2) .
C6 C7 1.426(15) .
C7 C23 1.434(17) .
C7 C8 1.450(15) .
C8 C9 1.425(16) .
C8 C25 1.467(17) .
C9 C10 1.442(16) .
C10 C27 1.413(17) .
C10 C11 1.449(18) .
C11 C29 1.422(17) .
C11 C12 1.432(17) .
C12 C13 1.422(18) .
C13 C31 1.431(16) .
C13 C14 1.459(18) .
C14 C15 1.405(17) .
C14 C33 1.425(18) .
C15 C16 1.453(17) .
C16 C17 1.421(18) .
C16 C35 1.450(17) .
C17 C18 1.412(17) .
C17 C37 1.417(16) .
C18 C19 1.436(19) .
C19 C39 1.433(18) .
C19 C20 1.444(15) .
C20 C21 1.415(14) .
C22 C21 1.418(12) .
C22 C43 1.433(16) .
C22 C23 1.440(14) .
C23 C24 1.476(14) .
C24 C25 1.421(17) .
C24 C45 1.429(18) .
C25 C26 1.403(16) .
C26 C47 1.390(16) .
C26 C27 1.454(17) .
C27 C28 1.466(17) .
C28 C49 1.392(18) .
C28 C29 1.458(18) .
C29 C30 1.457(17) .
C30 C31 1.426(16) .
C30 C51 1.467(16) .
C31 C32 1.452(16) .
C32 C33 1.404(17) .
C32 C53 1.435(16) .
C33 C34 1.445(17) .
C34 C35 1.375(16) .
C34 C55 1.423(18) .
C35 C36 1.474(16) .
C36 C57 1.394(16) .
C36 C37 1.434(15) .
C37 C38 1.467(15) .
C38 C39 1.400(13) .
C38 C59 1.409(18) .
C39 C40 1.466(16) .
C40 C41 1.438(16) .
C40 C21 1.448(14) .
C41 C42 1.426(16) .
C41 C60 1.449(18) .
C42 C63 1.436(17) .
C42 C43 1.461(16) .
C43 C44 1.438(17) .
C44 C64 1.422(18) .
C44 C45 1.450(16) .
C45 C46 1.385(17) .
C46 C66 1.425(18) .
C46 C47 1.483(17) .
C47 C48 1.429(16) .
C48 C67 1.426(17) .
C48 C49 1.470(17) .
C49 C50 1.417(14) .
C50 C69 1.445(19) .
C50 C51 1.472(17) .
C51 C52 1.469(15) .
C53 C54 1.431(14) .
C53 C52 1.458(13) .
C54 C55 1.414(14) .
C54 C72 1.433(18) .
C55 C56 1.434(17) .
C56 C57 1.395(16) .
C56 C73 1.437(17) .
C57 C58 1.450(17) .
C58 C75 1.410(17) .
C58 C59 1.467(16) .
C59 C60 1.456(18) .
C60 C61 1.444(18) .
C61 C62 1.424(17) .
C61 C75 1.435(18) .
C62 C63 1.416(17) .
C62 C77 1.422(16) .
C63 C64 1.453(17) .
C64 C65 1.413(17) .
C65 C78 1.376(17) .
C65 C66 1.448(17) .
C66 C67 1.410(18) .
C67 C68 1.418(18) .
C68 C79 1.414(19) .
C68 C69 1.446(19) .
C69 C70 1.448(16) .
C70 C52 1.378(14) .
C70 C71 1.415(16) .
C71 C72 1.403(16) .
C71 C80 1.455(18) .
C72 C73 1.430(17) .
C73 C74 1.395(17) .
C74 C76 1.391(17) .
C74 C75 1.450(17) .
C76 C77 1.420(17) .
C76 C80 1.46(3) .
C77 C78 1.437(17) .
C78 C79 1.473(17) .
C79 C80 1.416(17) .
C52 Sc3 2.448(8) 6_565
Ni1 N1 1.963(5) 6_565
Ni1 N1 1.963(5) .
Ni1 N2 1.969(5) 6_565
Ni1 N2 1.969(5) .
N1 C87 1.378(9) .
N1 C84 1.381(5) .
N2 C89 1.371(9) .
N2 C92 1.385(6) .
C83 C84 1.362(6) .
C83 C84 1.362(6) 6_565
C83 H83 0.9500 .
C84 C85 1.441(9) .
C85 C86 1.339(8) .
C85 C94 1.512(6) .
C86 C87 1.447(8) .
C86 C96 1.501(10) .
C87 C88 1.373(7) .
C88 C89 1.367(8) .
C88 H88 0.9500 .
C89 C90 1.459(7) .
C90 C91 1.359(9) .
C90 C98 1.498(10) .
C91 C92 1.435(10) .
C91 C100 1.516(6) .
C92 C93 1.368(8) .
C93 C92 1.368(8) 6_565
C93 H93 0.9500 .
C94 C95 1.534(7) .
C94 H94A 0.9900 .
C94 H94B 0.9900 .
C95 H95A 0.9800 .
C95 H95B 0.9800 .
C95 H95C 0.9800 .
C96 C97 1.511(11) .
C96 H96A 0.9900 .
C96 H96B 0.9900 .
C97 H97A 0.9800 .
C97 H97B 0.9800 .
C97 H97C 0.9800 .
C98 C99 1.537(11) .
C98 H98A 0.9900 .
C98 H98B 0.9900 .
C99 H99A 0.9800 .
C99 H99B 0.9800 .
C99 H99C 0.9800 .
C100 C101 1.523(8) .
C100 H10A 0.9900 .
C100 H10B 0.9900 .
C101 H10C 0.9800 .
C101 H10D 0.9800 .
C101 H10E 0.9800 .
C103 C102 1.396(7) .
C103 C102 1.396(7) 6
C103 H10F 0.9500 .
C102 C105 1.347(8) .
C102 H10G 0.9500 .
C105 C104 1.370(7) .
C105 H10H 0.9500 .
C104 C105 1.370(7) 6
C104 H10I 0.9500 .
C106 C107 1.33(2) 5
C106 C108 1.389(19) .
C106 H10J 0.9500 .
C107 C106 1.33(2) 5
C107 C108 1.34(2) .
C107 H10K 0.9500 .
C108 H10L 0.9500 .
S1 C109 1.517(3) .
C109 S1 1.517(3) 6
